data_7054689
loop_
_publ_author_name
'M. B. Reddy, Madhusudana'
'Basuroy, K.'
'Chandrappa, S.'
'Dinesh, B.'
'Vasantha, B.'
'A. Venkatesha, Manjunath'
'Balaram, P.'

_publ_section_title
;
 Structural characterization of folded and extended conformations in
 peptides containing \g amino acids with proteinogenic side chains:
 crystal structures of \gn, (\a\g)nand \g\g\d\g sequences
;
_journal_issue 5
_journal_name_full 'New J. Chem.'
_journal_page_first 3319
_journal_paper_doi 10.1039/C5NJ00132C
_journal_volume 39
_journal_year 2015
_chemical_formula_moiety 'C49 H88 N8 O12'
_chemical_formula_sum 'C49 H88 N8 O12'
_chemical_formula_weight 981.27
_chemical_name_common Boc-Leu-Leu-Val-DPro-Gly-Leu-Val-Val-OMe
_chemical_name_systematic
; 
 t-Butyloxycarbonyl-Leucyl-Leucyl-Valyl-D-Prolyl-Glycyl-Leucyl-Valyl-Valyl-methyl ester     
;
_space_group_IT_number 4
_symmetry_cell_setting monoclinic
_symmetry_space_group_name_Hall 'P 2yb'
_symmetry_space_group_name_H-M 'P 1 21 1'
_atom_sites_solution_hydrogens geom
_atom_sites_solution_primary direct
_atom_sites_solution_secondary difmap
_audit_creation_method SHELXL-97
_audit_update_record
;
2014-12-10 deposited with the CCDC.
2015-02-18 downloaded from the CCDC.
;
_cell_angle_alpha 90.00
_cell_angle_beta 93.811(2)
_cell_angle_gamma 90.00
_cell_formula_units_Z 2
_cell_length_a 9.5742(2)
_cell_length_b 10.8563(3)
_cell_length_c 28.0245(7)
_cell_measurement_temperature 296(2)
_cell_volume 2906.44(12)
_computing_data_collection SMART
_computing_data_reduction SAINT
_computing_structure_refinement 'SHELXL-97 (Sheldrick, 1997)'
_computing_structure_solution 'SHELXD (Schneider and Sheldrick, 2002)'
_diffrn_ambient_temperature 296(2)
_diffrn_measured_fraction_theta_full 0.983
_diffrn_measured_fraction_theta_max 0.983
_diffrn_measurement_device_type 'Bruker Axs Kappa ApexII CCD with Mo source'
_diffrn_measurement_method 'omega and phi scan'
_diffrn_radiation_monochromator graphite
_diffrn_radiation_source 'fine-focus sealed tube'
_diffrn_radiation_type CuK\a
_diffrn_radiation_wavelength 1.54178
_diffrn_reflns_av_R_equivalents 0.0121
_diffrn_reflns_av_sigmaI/netI 0.0139
_diffrn_reflns_limit_h_max 10
_diffrn_reflns_limit_h_min -11
_diffrn_reflns_limit_k_max 13
_diffrn_reflns_limit_k_min -12
_diffrn_reflns_limit_l_max 34
_diffrn_reflns_limit_l_min -33
_diffrn_reflns_number 16874
_diffrn_reflns_theta_full 71.45
_diffrn_reflns_theta_max 71.45
_diffrn_reflns_theta_min 1.58
_exptl_absorpt_coefficient_mu 0.653
_exptl_absorpt_correction_type none
_exptl_crystal_colour colourless
_exptl_crystal_density_diffrn 1.121
_exptl_crystal_density_method 'not measured'
_exptl_crystal_description 'rectangular block'
_exptl_crystal_F_000 1068
_exptl_crystal_size_max 0.30
_exptl_crystal_size_mid 0.10
_exptl_crystal_size_min 0.09
_refine_diff_density_max 0.324
_refine_diff_density_min -0.340
_refine_diff_density_rms 0.044
_refine_ls_abs_structure_details 'Flack H D (1983), Acta Cryst. A39, 876-881'
_refine_ls_abs_structure_Flack 10(10)
_refine_ls_extinction_method none
_refine_ls_goodness_of_fit_ref 1.128
_refine_ls_hydrogen_treatment mixed
_refine_ls_matrix_type full
_refine_ls_number_parameters 777
_refine_ls_number_reflns 5461
_refine_ls_number_restraints 74
_refine_ls_restrained_S_all 1.145
_refine_ls_R_factor_all 0.0612
_refine_ls_R_factor_gt 0.0577
_refine_ls_shift/su_max 0.002
_refine_ls_shift/su_mean 0.000
_refine_ls_structure_factor_coef Fsqd
_refine_ls_weighting_details 'calc w=1/[\s^2^(Fo^2^)+(0.1245P)^2^+0.2739P] where P=(Fo^2^+2Fc^2^)/3'
_refine_ls_weighting_scheme calc
_refine_ls_wR_factor_gt 0.1700
_refine_ls_wR_factor_ref 0.1762
_reflns_number_gt 5082
_reflns_number_total 5461
_reflns_threshold_expression >2sigma(I)
_cod_data_source_file c5nj00132c2.cif
_cod_data_source_block DPROGLY8
_cod_depositor_comments
;
The following automatic conversions were performed:

'_symmetry_cell_setting' value 'Monoclinic' changed to 'monoclinic'
according to
/usr/data/users/saulius/crontab/automatic-downloads/rss-feeds/RSC/lib/dictionaries/cif_core.dic
dictionary named 'cif_core.dic' version 2.4.2 from 2011-04-26.

Automatic conversion script
Id: cif_fix_values 3008 2015-01-20 13:52:24Z robertas 

 Adding full bibliography for 7054687--7054695.cif.
;
_cod_original_sg_symbol_H-M P21
_cod_database_code 7054689

loop_
_symmetry_equiv_pos_as_xyz
'x, y, z'
'-x, y+1/2, -z'

loop_
_atom_site_label
_atom_site_type_symbol
_atom_site_fract_x
_atom_site_fract_y
_atom_site_fract_z
_atom_site_U_iso_or_equiv
_atom_site_adp_type
_atom_site_occupancy
_atom_site_symmetry_multiplicity
_atom_site_calc_flag
_atom_site_refinement_flags
_atom_site_disorder_assembly
_atom_site_disorder_group
C4B C -0.0805(6) -0.2656(8) -0.05987(18) 0.110(2) Uani 1 1 d D . .
H4B1 H -0.0410 -0.3471 -0.0635 0.132 Uiso 0.629(19) 1 calc PR A 1
H4B2 H -0.1472 -0.2492 -0.0867 0.132 Uiso 0.629(19) 1 calc PR A 1
H4B3 H -0.1073 -0.3425 -0.0756 0.132 Uiso 0.371(19) 1 d PR A 2
H4B4 H -0.1095 -0.1982 -0.0810 0.132 Uiso 0.371(19) 1 d PR A 2
C4D C 0.0913(5) -0.1771(10) -0.00356(17) 0.117(3) Uani 1 1 d D . .
H4D1 H 0.1629 -0.2401 0.0004 0.141 Uiso 0.629(19) 1 calc PR A 1
H4D2 H 0.1295 -0.0991 0.0080 0.141 Uiso 0.629(19) 1 calc PR A 1
H4D3 H 0.1763 -0.1942 0.0161 0.141 Uiso 0.371(19) 1 d PR A 2
H4D4 H 0.0899 -0.0911 -0.0129 0.141 Uiso 0.371(19) 1 d PR A 2
C4G C 0.0340(10) -0.1676(13) -0.0559(2) 0.133(6) Uani 0.629(19) 1 d PDU A 1
H4G1 H -0.0042 -0.0863 -0.0629 0.160 Uiso 0.629(19) 1 calc PR A 1
H4G2 H 0.1065 -0.1849 -0.0776 0.160 Uiso 0.629(19) 1 calc PR A 1
C4G1 C 0.0761(10) -0.262(2) -0.0477(5) 0.124(7) Uani 0.371(19) 1 d PDU A 2
H4G3 H 0.1251 -0.2290 -0.0740 0.149 Uiso 0.371(19) 1 calc PR A 2
H4G4 H 0.1120 -0.3442 -0.0401 0.149 Uiso 0.371(19) 1 calc PR A 2
C6G C -0.4539(6) -0.1964(5) 0.20983(15) 0.0931(15) Uani 1 1 d DU . .
H6G H -0.5259 -0.1330 0.2123 0.112 Uiso 0.598(11) 1 calc PR B 1
H6G1 H -0.4196 -0.1123 0.2155 0.112 Uiso 0.402(11) 1 d PR B 2
C6D1 C -0.3328(10) -0.1426(11) 0.2358(3) 0.105(3) Uani 0.598(11) 1 d PDU B 1
H6D1 H -0.3491 -0.1380 0.2692 0.157 Uiso 0.598(11) 1 calc PR B 1
H6D2 H -0.3170 -0.0614 0.2238 0.157 Uiso 0.598(11) 1 calc PR B 1
H6D3 H -0.2521 -0.1930 0.2316 0.157 Uiso 0.598(11) 1 calc PR B 1
C6D2 C -0.5225(13) -0.3101(9) 0.2291(3) 0.107(3) Uani 0.598(11) 1 d PDU B 1
H6D4 H -0.6002 -0.3339 0.2077 0.160 Uiso 0.598(11) 1 calc PR B 1
H6D5 H -0.5550 -0.2924 0.2600 0.160 Uiso 0.598(11) 1 calc PR B 1
H6D6 H -0.4556 -0.3761 0.2318 0.160 Uiso 0.598(11) 1 calc PR B 1
C6D3 C -0.3388(17) -0.2706(17) 0.2359(5) 0.116(4) Uani 0.402(11) 1 d PDU B 2
H6D7 H -0.2547 -0.2641 0.2193 0.174 Uiso 0.402(11) 1 calc PR B 2
H6D8 H -0.3667 -0.3554 0.2372 0.174 Uiso 0.402(11) 1 calc PR B 2
H6D9 H -0.3221 -0.2394 0.2678 0.174 Uiso 0.402(11) 1 calc PR B 2
C6D4 C -0.5911(14) -0.1901(19) 0.2279(5) 0.113(4) Uani 0.402(11) 1 d PDU B 2
H6DX H -0.5822 -0.1818 0.2621 0.169 Uiso 0.402(11) 1 calc PR B 2
H6DY H -0.6420 -0.2640 0.2195 0.169 Uiso 0.402(11) 1 calc PR B 2
H6DZ H -0.6405 -0.1203 0.2142 0.169 Uiso 0.402(11) 1 calc PR B 2
O2 O 0.1960(2) 0.0240(3) 0.16300(10) 0.0665(7) Uani 1 1 d . . .
O6 O -0.3063(3) 0.0361(3) 0.13130(10) 0.0645(6) Uani 1 1 d . . .
N3 N -0.0082(3) -0.0573(3) 0.13350(9) 0.0516(6) Uani 1 1 d D . .
O3 O -0.1798(3) -0.2098(3) 0.08010(8) 0.0589(6) Uani 1 1 d . A .
N2 N 0.0376(3) 0.2108(3) 0.29604(9) 0.0476(6) Uani 1 1 d D . .
N8 N -0.4562(3) 0.1918(4) 0.35315(11) 0.0618(8) Uani 1 1 d D . .
O1 O -0.1611(3) 0.1644(4) 0.33144(10) 0.0822(10) Uani 1 1 d . . .
N4 N -0.0355(3) -0.2113(4) 0.02133(11) 0.0663(8) Uani 1 1 d . A .
C1 C -0.0330(3) 0.1604(4) 0.33010(11) 0.0534(7) Uani 1 1 d . . .
O7 O -0.6656(3) 0.2100(4) 0.31412(10) 0.0794(9) Uani 1 1 d . . .
N6 N -0.4759(3) -0.1317(3) 0.07466(10) 0.0566(7) Uani 1 1 d D B .
C6 C -0.4289(3) 0.0167(3) 0.13936(10) 0.0506(7) Uani 1 1 d . B .
N7 N -0.5043(3) 0.0960(3) 0.16304(9) 0.0514(6) Uani 1 1 d D . .
C2 C 0.0686(3) 0.0163(3) 0.16297(11) 0.0501(7) Uani 1 1 d . . .
C7 C -0.5418(3) 0.1869(4) 0.31386(12) 0.0560(8) Uani 1 1 d . . .
C3A C 0.0540(4) -0.1468(3) 0.10251(12) 0.0521(7) Uani 1 1 d . A .
O4 O -0.2391(4) -0.0495(3) -0.01449(12) 0.0799(8) Uani 1 1 d . A .
C8A C -0.5085(5) 0.2331(6) 0.39839(14) 0.0777(13) Uani 1 1 d D . .
C6A C -0.5011(4) -0.1029(4) 0.12430(12) 0.0559(8) Uani 1 1 d . . .
C7G C -0.4424(3) 0.2110(3) 0.18191(11) 0.0503(7) Uani 1 1 d . . .
C1A C 0.0549(4) 0.0884(4) 0.36767(13) 0.0609(8) Uani 1 1 d . . .
C2A C -0.0136(4) 0.0878(4) 0.19853(13) 0.0593(8) Uani 1 1 d . . .
C4 C -0.2654(4) -0.1596(4) -0.01397(11) 0.0583(8) Uani 1 1 d . . .
C2D C -0.0101(4) 0.4128(4) 0.25686(14) 0.0642(9) Uani 1 1 d . . .
O O -0.0121(4) 0.1045(5) 0.49088(10) 0.0984(12) Uani 1 1 d . . .
C2G C -0.0261(3) 0.2719(3) 0.25319(11) 0.0505(7) Uani 1 1 d . . .
N5 N -0.3967(3) -0.2015(4) -0.01469(11) 0.0675(8) Uani 1 1 d D A .
C2B C 0.0373(4) 0.2169(4) 0.20877(12) 0.0545(7) Uani 1 1 d . . .
C3 C -0.0631(3) -0.1906(3) 0.06655(11) 0.0502(7) Uani 1 1 d . . .
C7B C -0.5065(4) 0.2444(4) 0.22895(12) 0.0558(8) Uani 1 1 d . . .
C4A C -0.1494(4) -0.2541(5) -0.01232(13) 0.0682(10) Uani 1 1 d D A .
C0 C 0.0721(5) 0.0922(6) 0.45439(14) 0.0768(11) Uani 1 1 d . . .
C5 C -0.5462(4) -0.0758(5) 0.03788(13) 0.0713(11) Uani 1 1 d . . .
C3B C 0.1177(5) -0.2561(4) 0.13116(17) 0.0757(12) Uani 1 1 d . . .
N1 N -0.0055(4) 0.1061(5) 0.41293(12) 0.0827(11) Uani 1 1 d D . .
C7A C -0.4761(4) 0.1499(4) 0.26813(12) 0.0608(8) Uani 1 1 d D . .
C8B C -0.4010(5) 0.2028(7) 0.43975(15) 0.0898(15) Uani 1 1 d . . .
C6B C -0.4440(6) -0.2093(4) 0.15566(14) 0.0726(11) Uani 1 1 d D B .
O5 O -0.6387(4) 0.0002(5) 0.04244(12) 0.1016(14) Uani 1 1 d . B .
C7D C -0.4512(5) 0.3138(4) 0.14454(13) 0.0636(9) Uani 1 1 d . . .
C5A C -0.5126(4) -0.1181(7) -0.01201(13) 0.0843(15) Uani 1 1 d . A .
H5A1 H -0.5954 -0.1574 -0.0269 0.101 Uiso 1 1 calc R . .
H5A2 H -0.4939 -0.0456 -0.0308 0.101 Uiso 1 1 calc R . .
O0 O 0.1948(4) 0.0773(6) 0.45765(12) 0.1142(17) Uani 1 1 d . . .
C2E1 C 0.1423(5) 0.4533(4) 0.2623(2) 0.0826(12) Uani 1 1 d . . .
H2E1 H 0.1469 0.5416 0.2636 0.124 Uiso 1 1 calc R . .
H2E2 H 0.1905 0.4243 0.2355 0.124 Uiso 1 1 calc R . .
H2E3 H 0.1858 0.4196 0.2913 0.124 Uiso 1 1 calc R . .
C7E1 C -0.3401(8) 0.4106(6) 0.1548(2) 0.1009(17) Uani 1 1 d . . .
H7E1 H -0.3574 0.4526 0.1839 0.151 Uiso 1 1 calc R . .
H7E2 H -0.3425 0.4687 0.1289 0.151 Uiso 1 1 calc R . .
H7E3 H -0.2498 0.3720 0.1580 0.151 Uiso 1 1 calc R . .
C3G1 C 0.0152(8) -0.3267(7) 0.1572(3) 0.116(2) Uani 1 1 d . A .
H3G1 H -0.0235 -0.2747 0.1807 0.175 Uiso 1 1 calc R . .
H3G2 H 0.0610 -0.3959 0.1728 0.175 Uiso 1 1 calc R . .
H3G3 H -0.0584 -0.3554 0.1350 0.175 Uiso 1 1 calc R . .
C7E2 C -0.5965(6) 0.3694(6) 0.13762(17) 0.0894(16) Uani 1 1 d . . .
H7E4 H -0.6170 0.4144 0.1658 0.134 Uiso 1 1 calc R . .
H7E5 H -0.6642 0.3049 0.1320 0.134 Uiso 1 1 calc R . .
H7E6 H -0.6003 0.4242 0.1107 0.134 Uiso 1 1 calc R . .
C2E2 C -0.0943(7) 0.4622(5) 0.2964(2) 0.0992(17) Uani 1 1 d . . .
H2E4 H -0.0540 0.4341 0.3267 0.149 Uiso 1 1 calc R . .
H2E5 H -0.1890 0.4334 0.2919 0.149 Uiso 1 1 calc R . .
H2E6 H -0.0933 0.5507 0.2957 0.149 Uiso 1 1 calc R . .
C1G C 0.1624(8) -0.0856(6) 0.3219(3) 0.1075(19) Uani 1 1 d . . .
H1G H 0.1713 -0.0203 0.2981 0.129 Uiso 1 1 calc R . .
C1B C 0.0553(7) -0.0484(5) 0.3535(2) 0.0970(16) Uani 1 1 d . . .
H1B1 H 0.0667 -0.0972 0.3825 0.116 Uiso 1 1 calc R . .
H1B2 H -0.0355 -0.0684 0.3381 0.116 Uiso 1 1 calc R . .
C4T C 0.0433(7) 0.0926(9) 0.54050(17) 0.113(2) Uani 1 1 d . . .
C8G2 C -0.4457(8) 0.2593(15) 0.4868(2) 0.166(5) Uani 1 1 d . . .
H8G1 H -0.5449 0.2493 0.4887 0.248 Uiso 1 1 calc R . .
H8G2 H -0.4229 0.3454 0.4877 0.248 Uiso 1 1 calc R . .
H8G3 H -0.3974 0.2183 0.5134 0.248 Uiso 1 1 calc R . .
C1T C -0.0836(9) 0.1130(15) 0.5682(2) 0.161(4) Uani 1 1 d . . .
H1T1 H -0.1254 0.1908 0.5593 0.241 Uiso 1 1 calc R . .
H1T2 H -0.0565 0.1132 0.6018 0.241 Uiso 1 1 calc R . .
H1T3 H -0.1499 0.0481 0.5612 0.241 Uiso 1 1 calc R . .
C1D1 C 0.3115(8) -0.1012(8) 0.3513(4) 0.142(3) Uani 1 1 d . . .
H1D1 H 0.3373 -0.0249 0.3667 0.213 Uiso 1 1 calc R . .
H1D2 H 0.3811 -0.1235 0.3297 0.213 Uiso 1 1 calc R . .
H1D3 H 0.3051 -0.1646 0.3749 0.213 Uiso 1 1 calc R . .
C8G1 C -0.3817(8) 0.0621(9) 0.4429(2) 0.120(2) Uani 1 1 d . . .
H8G4 H -0.4712 0.0234 0.4451 0.180 Uiso 1 1 calc R . .
H8G5 H -0.3221 0.0421 0.4707 0.180 Uiso 1 1 calc R . .
H8G6 H -0.3397 0.0331 0.4148 0.180 Uiso 1 1 calc R . .
C3G2 C 0.1997(7) -0.3397(6) 0.0991(3) 0.117(2) Uani 1 1 d . A .
H3G4 H 0.2405 -0.4062 0.1178 0.176 Uiso 1 1 calc R . .
H3G5 H 0.2724 -0.2930 0.0856 0.176 Uiso 1 1 calc R . .
H3G6 H 0.1376 -0.3722 0.0739 0.176 Uiso 1 1 calc R . .
O9 O -0.4594(7) 0.4324(5) 0.3740(2) 0.1314(18) Uani 1 1 d . . .
C8 C -0.5470(9) 0.3654(9) 0.3968(2) 0.118(3) Uani 1 1 d . . .
C2T C 0.1400(11) 0.1987(17) 0.5523(3) 0.183(6) Uani 1 1 d . . .
H2T1 H 0.2285 0.1838 0.5391 0.274 Uiso 1 1 calc R . .
H2T2 H 0.1537 0.2071 0.5864 0.274 Uiso 1 1 calc R . .
H2T3 H 0.0998 0.2731 0.5389 0.274 Uiso 1 1 calc R . .
O8 O -0.6465(10) 0.4065(10) 0.4152(3) 0.220(5) Uani 1 1 d . . .
C3T C 0.1086(16) -0.0328(14) 0.5480(3) 0.208(7) Uani 1 1 d . . .
H3T1 H 0.0377 -0.0949 0.5435 0.312 Uiso 1 1 calc R . .
H3T2 H 0.1512 -0.0383 0.5799 0.312 Uiso 1 1 calc R . .
H3T3 H 0.1785 -0.0450 0.5255 0.312 Uiso 1 1 calc R . .
C1D2 C 0.1207(13) -0.2036(10) 0.2954(5) 0.181(5) Uani 1 1 d . . .
H1D4 H 0.1154 -0.2698 0.3179 0.272 Uiso 1 1 calc R . .
H1D5 H 0.1893 -0.2229 0.2731 0.272 Uiso 1 1 calc R . .
H1D6 H 0.0310 -0.1926 0.2785 0.272 Uiso 1 1 calc R . .
O1W O -0.3342(11) 0.1398(7) 0.0364(3) 0.200(4) Uani 1 1 d . . .
C9 C -0.4911(18) 0.5633(11) 0.3696(6) 0.216(7) Uani 1 1 d . . .
H9A H -0.5417 0.5787 0.3395 0.324 Uiso 1 1 calc R . .
H9B H -0.4054 0.6095 0.3714 0.324 Uiso 1 1 calc R . .
H9C H -0.5471 0.5879 0.3952 0.324 Uiso 1 1 calc R . .
H2 H 0.126(2) 0.206(3) 0.2983(11) 0.028(7) Uiso 1 1 d D . .
H1A H 0.144(4) 0.124(4) 0.3685(13) 0.048(9) Uiso 1 1 d . . .
H6 H -0.403(2) -0.174(3) 0.0738(11) 0.031(7) Uiso 1 1 d D . .
H8 H -0.367(2) 0.191(3) 0.3526(13) 0.044(9) Uiso 1 1 d D . .
H3A H 0.115(4) -0.103(4) 0.0865(14) 0.048(9) Uiso 1 1 d . . .
H7G H -0.350(4) 0.197(3) 0.1868(12) 0.042(8) Uiso 1 1 d . . .
H7 H -0.592(2) 0.073(4) 0.1632(15) 0.056(11) Uiso 1 1 d D . .
H3 H -0.100(2) -0.057(5) 0.1334(16) 0.066(12) Uiso 1 1 d D . .
H1 H -0.095(3) 0.120(7) 0.410(2) 0.11(2) Uiso 1 1 d D . .
H2G H -0.129(5) 0.259(4) 0.2531(15) 0.057(10) Uiso 1 1 d . . .
H5 H -0.408(5) -0.280(2) -0.0117(18) 0.072(14) Uiso 1 1 d D . .
H8B H -0.307(7) 0.260(7) 0.430(2) 0.11(2) Uiso 1 1 d . . .
H3B H 0.181(5) -0.218(6) 0.150(2) 0.080(14) Uiso 1 1 d . . .
H7B1 H -0.605(4) 0.252(4) 0.2231(15) 0.057(10) Uiso 1 1 d D . .
H7B2 H -0.471(5) 0.326(5) 0.2422(18) 0.082(15) Uiso 1 1 d D . .
H7A1 H -0.519(5) 0.072(3) 0.2560(19) 0.086(15) Uiso 1 1 d D . .
H2A1 H -0.120(5) 0.091(5) 0.1888(18) 0.079(14) Uiso 1 1 d . . .
H2A2 H -0.002(4) 0.038(4) 0.2305(17) 0.064(11) Uiso 1 1 d . . .
H7A2 H -0.376(2) 0.148(6) 0.2762(19) 0.083(14) Uiso 1 1 d D . .
H7D H -0.436(4) 0.270(4) 0.1167(17) 0.059(10) Uiso 1 1 d . . .
H2D H -0.048(5) 0.443(5) 0.2274(18) 0.069(12) Uiso 1 1 d . . .
H2B1 H 0.136(5) 0.221(5) 0.2123(16) 0.067(12) Uiso 1 1 d . . .
H6B1 H -0.348(3) -0.229(5) 0.1534(18) 0.071(13) Uiso 1 1 d D . .
H6B2 H -0.500(5) -0.281(6) 0.144(2) 0.079(14) Uiso 1 1 d . . .
H6A H -0.601(5) -0.094(4) 0.1300(16) 0.059(11) Uiso 1 1 d . . .
H4A H -0.178(5) -0.338(3) -0.0022(17) 0.071(13) Uiso 1 1 d D . .
H2B2 H 0.014(5) 0.272(5) 0.1823(18) 0.068(12) Uiso 1 1 d . . .
H8A H -0.593(4) 0.192(5) 0.409(2) 0.095(18) Uiso 1 1 d D . .

loop_
_atom_site_aniso_label
_atom_site_aniso_U_11
_atom_site_aniso_U_22
_atom_site_aniso_U_33
_atom_site_aniso_U_23
_atom_site_aniso_U_13
_atom_site_aniso_U_12
C4B 0.074(3) 0.191(7) 0.066(3) -0.053(4) 0.002(2) 0.023(4)
C4D 0.062(3) 0.230(9) 0.061(2) -0.028(4) 0.016(2) -0.017(4)
C4G 0.087(7) 0.263(17) 0.050(4) -0.003(6) 0.016(4) 0.053(9)
C4G1 0.074(9) 0.25(2) 0.054(7) -0.031(10) 0.009(6) 0.035(11)
C6G 0.149(5) 0.077(3) 0.054(2) -0.0020(19) 0.015(2) 0.020(3)
C6D1 0.129(7) 0.121(7) 0.063(4) -0.013(4) -0.001(4) 0.024(5)
C6D2 0.150(8) 0.102(6) 0.071(4) 0.013(4) 0.033(5) 0.008(5)
C6D3 0.160(10) 0.118(9) 0.069(6) 0.003(7) 0.007(7) 0.035(8)
C6D4 0.148(8) 0.128(10) 0.064(6) 0.002(7) 0.030(6) -0.003(9)
O2 0.0380(12) 0.0876(17) 0.0734(15) -0.0261(14) 0.0003(10) -0.0011(11)
O6 0.0451(13) 0.0764(16) 0.0723(15) -0.0204(13) 0.0069(10) 0.0028(11)
N3 0.0414(14) 0.0632(15) 0.0496(13) -0.0119(12) -0.0002(10) 0.0043(11)
O3 0.0510(13) 0.0747(15) 0.0509(11) -0.0110(11) 0.0020(9) -0.0051(11)
N2 0.0359(13) 0.0620(14) 0.0442(12) -0.0058(11) -0.0023(9) 0.0050(10)
N8 0.0359(14) 0.097(2) 0.0520(14) -0.0038(15) 0.0000(11) 0.0046(14)
O1 0.0396(13) 0.140(3) 0.0669(15) 0.0153(17) 0.0057(10) 0.0047(15)
N4 0.0470(16) 0.099(2) 0.0530(15) -0.0201(16) 0.0020(12) 0.0031(15)
C1 0.0406(16) 0.0706(19) 0.0484(15) -0.0059(14) -0.0021(12) 0.0030(13)
O7 0.0382(13) 0.134(3) 0.0651(14) 0.0041(17) -0.0037(10) 0.0080(15)
N6 0.0465(16) 0.0759(19) 0.0472(13) -0.0106(13) 0.0014(11) 0.0033(13)
C6 0.0424(16) 0.0681(19) 0.0405(13) -0.0039(13) -0.0030(11) 0.0064(13)
N7 0.0418(14) 0.0645(16) 0.0475(12) -0.0069(12) -0.0009(10) 0.0067(12)
C2 0.0414(16) 0.0605(17) 0.0479(14) -0.0081(13) -0.0003(11) 0.0015(13)
C7 0.0419(16) 0.074(2) 0.0506(16) 0.0027(15) -0.0048(12) 0.0020(14)
C3A 0.0444(17) 0.0622(18) 0.0495(15) -0.0122(14) 0.0008(13) 0.0052(14)
O4 0.079(2) 0.086(2) 0.0747(18) 0.0004(15) 0.0038(14) -0.0009(16)
C8A 0.053(2) 0.129(4) 0.0499(18) -0.012(2) 0.0011(15) 0.009(2)
C6A 0.0499(19) 0.072(2) 0.0466(15) -0.0121(14) 0.0056(12) -0.0021(15)
C7G 0.0382(15) 0.0625(18) 0.0496(15) -0.0063(13) -0.0020(11) 0.0073(13)
C1A 0.052(2) 0.075(2) 0.0556(17) 0.0046(16) 0.0029(14) 0.0048(17)
C2A 0.0475(18) 0.072(2) 0.0593(18) -0.0201(17) 0.0062(14) -0.0012(16)
C4 0.054(2) 0.079(2) 0.0415(14) -0.0085(14) 0.0034(13) -0.0009(16)
C2D 0.069(2) 0.062(2) 0.0604(19) -0.0052(16) -0.0042(16) 0.0107(17)
O 0.080(2) 0.163(4) 0.0534(16) 0.0152(19) 0.0096(14) 0.013(2)
C2G 0.0401(15) 0.0637(18) 0.0467(14) -0.0054(13) -0.0034(11) 0.0082(13)
N5 0.0549(17) 0.102(3) 0.0451(13) -0.0151(16) 0.0003(11) -0.0070(16)
C2B 0.0518(18) 0.0655(19) 0.0464(15) -0.0034(14) 0.0050(12) 0.0020(14)
C3 0.0465(17) 0.0549(16) 0.0486(15) -0.0113(13) -0.0026(12) 0.0095(13)
C7B 0.0511(18) 0.069(2) 0.0463(15) -0.0069(14) -0.0005(12) 0.0090(15)
C4A 0.057(2) 0.095(3) 0.0510(17) -0.0265(18) -0.0041(15) 0.0057(19)
C0 0.063(2) 0.111(3) 0.0553(19) 0.011(2) -0.0012(16) 0.015(2)
C5 0.0461(19) 0.115(3) 0.0519(18) -0.0098(19) -0.0052(14) 0.010(2)
C3B 0.074(3) 0.070(2) 0.080(3) -0.012(2) -0.020(2) 0.016(2)
N1 0.055(2) 0.137(4) 0.0564(17) 0.017(2) 0.0029(14) 0.007(2)
C7A 0.0523(19) 0.078(2) 0.0510(17) -0.0030(16) -0.0011(14) 0.0112(16)
C8B 0.070(3) 0.146(5) 0.052(2) -0.001(3) -0.0059(18) -0.002(3)
C6B 0.094(3) 0.067(2) 0.058(2) -0.0084(18) 0.0133(19) 0.007(2)
O5 0.077(2) 0.160(4) 0.0664(17) -0.003(2) -0.0025(15) 0.050(2)
C7D 0.073(2) 0.068(2) 0.0500(17) -0.0053(16) 0.0038(15) 0.0150(18)
C5A 0.050(2) 0.155(5) 0.0476(19) -0.011(2) -0.0059(15) 0.012(2)
O0 0.070(2) 0.203(5) 0.0684(17) 0.001(3) -0.0059(14) 0.029(3)
C2E1 0.090(3) 0.058(2) 0.098(3) -0.004(2) -0.006(2) -0.007(2)
C7E1 0.126(5) 0.080(3) 0.098(4) 0.006(3) 0.017(3) -0.015(3)
C3G1 0.142(6) 0.097(4) 0.107(4) 0.037(3) -0.016(4) 0.008(4)
C7E2 0.093(3) 0.109(4) 0.066(2) 0.010(2) -0.001(2) 0.044(3)
C2E2 0.119(4) 0.081(3) 0.098(4) -0.032(3) 0.018(3) 0.021(3)
C1G 0.132(5) 0.078(3) 0.113(4) -0.010(3) 0.012(4) 0.015(3)
C1B 0.097(4) 0.076(3) 0.116(4) 0.005(3) -0.005(3) -0.003(3)
C4T 0.098(4) 0.187(7) 0.053(2) 0.019(3) 0.000(2) 0.019(4)
C8G2 0.118(6) 0.320(16) 0.059(3) -0.041(6) 0.002(3) 0.022(8)
C1T 0.138(6) 0.284(14) 0.063(3) 0.011(5) 0.027(3) 0.005(8)
C1D1 0.109(5) 0.101(5) 0.216(10) -0.008(6) 0.005(6) 0.030(4)
C8G1 0.113(5) 0.152(7) 0.092(4) 0.037(4) -0.013(3) -0.008(4)
C3G2 0.111(4) 0.091(4) 0.145(5) -0.039(4) -0.026(4) 0.053(3)
O9 0.152(5) 0.109(3) 0.130(4) -0.014(3) -0.021(4) 0.019(3)
C8 0.124(6) 0.141(6) 0.087(4) -0.018(4) -0.001(4) 0.046(5)
C2T 0.138(7) 0.305(18) 0.104(5) -0.056(8) 0.000(5) -0.026(9)
O8 0.219(8) 0.242(10) 0.208(7) -0.040(7) 0.073(6) 0.125(8)
C3T 0.328(17) 0.209(13) 0.084(5) 0.045(6) -0.003(7) 0.098(13)
C1D2 0.227(12) 0.119(7) 0.198(11) -0.073(8) 0.019(9) -0.006(7)
O1W 0.319(11) 0.112(4) 0.182(6) 0.010(4) 0.111(7) 0.010(6)
C9 0.311(19) 0.114(7) 0.215(14) -0.006(8) -0.043(13) 0.036(9)

loop_
_atom_type_symbol
_atom_type_description
_atom_type_scat_dispersion_real
_atom_type_scat_dispersion_imag
_atom_type_scat_source
C C 0.0181 0.0000 'International Tables Vol C Tables 4.2.6.8 and 6.1.1.4'
H H 0.0000 0.0000 'International Tables Vol C Tables 4.2.6.8 and 6.1.1.4'
N N 0.0311 0.0000 'International Tables Vol C Tables 4.2.6.8 and 6.1.1.4'
O O 0.0492 0.0000 'International Tables Vol C Tables 4.2.6.8 and 6.1.1.4'

loop_
_geom_angle_atom_site_label_1
_geom_angle_atom_site_label_2
_geom_angle_atom_site_label_3
_geom_angle
C4G1 C4B C4G 43.4(10)
C4G1 C4B C4A 106.2(6)
C4G C4B C4A 103.2(4)
C4G1 C4B H4B1 70.0
C4G C4B H4B1 111.1
C4A C4B H4B1 111.1
C4G1 C4B H4B2 139.5
C4G C4B H4B2 111.1
C4A C4B H4B2 111.1
H4B1 C4B H4B2 109.1
C4G1 C4B H4B3 110.5
C4G C4B H4B3 143.1
C4A C4B H4B3 110.4
H4B1 C4B H4B3 42.3
H4B2 C4B H4B3 70.5
C4G1 C4B H4B4 111.0
C4G C4B H4B4 72.1
C4A C4B H4B4 110.3
H4B1 C4B H4B4 136.2
H4B2 C4B H4B4 40.7
H4B3 C4B H4B4 108.5
N4 C4D C4G 102.4(5)
N4 C4D C4G1 101.0(7)
C4G C4D C4G1 42.8(10)
N4 C4D H4D1 111.3
C4G C4D H4D1 111.3
C4G1 C4D H4D1 72.4
N4 C4D H4D2 111.3
C4G C4D H4D2 111.3
C4G1 C4D H4D2 143.6
H4D1 C4D H4D2 109.2
N4 C4D H4D3 111.5
C4G C4D H4D3 142.0
C4G1 C4D H4D3 111.8
H4D1 C4D H4D3 40.5
H4D2 C4D H4D3 72.1
N4 C4D H4D4 111.8
C4G C4D H4D4 71.2
C4G1 C4D H4D4 111.2
H4D1 C4D H4D4 135.0
H4D2 C4D H4D4 41.2
H4D3 C4D H4D4 109.4
C4B C4G C4D 103.4(6)
C4B C4G H4B4 36.9
C4D C4G H4B4 132.3
C4B C4G H4D4 130.4
C4D C4G H4D4 36.9
H4B4 C4G H4D4 137.1
C4B C4G H4G1 111.1
C4D C4G H4G1 111.1
H4B4 C4G H4G1 77.9
H4D4 C4G H4G1 76.8
C4B C4G H4G2 111.1
C4D C4G H4G2 111.1
H4B4 C4G H4G2 109.1
H4D4 C4G H4G2 111.7
H4G1 C4G H4G2 109.0
C4B C4G1 C4D 103.5(7)
C4B C4G1 H4G3 111.1
C4D C4G1 H4G3 111.1
C4B C4G1 H4G4 111.1
C4D C4G1 H4G4 111.1
H4G3 C4G1 H4G4 109.0
C6D4 C6G C6D1 121.4(9)
C6D4 C6G C6D3 120.4(10)
C6D1 C6G C6D3 55.9(9)
C6D4 C6G C6D2 59.1(10)
C6D1 C6G C6D2 120.0(7)
C6D3 C6G C6D2 73.3(10)
C6D4 C6G C6B 118.1(7)
C6D1 C6G C6B 115.7(5)
C6D3 C6G C6B 109.8(7)
C6D2 C6G C6B 109.6(5)
C6D4 C6G H6G 43.9
C6D1 C6G H6G 103.0
C6D3 C6G H6G 146.3
C6D2 C6G H6G 103.0
C6B C6G H6G 103.0
C6D4 C6G H6G1 101.7
C6D1 C6G H6G1 45.2
C6D3 C6G H6G1 101.1
C6D2 C6G H6G1 148.3
C6B C6G H6G1 101.7
H6G C6G H6G1 64.1
C6G C6D1 H6G1 42.5
C6G C6D1 H6D1 109.5
H6G1 C6D1 H6D1 110.1
C6G C6D1 H6D2 109.5
H6G1 C6D1 H6D2 69.7
H6D1 C6D1 H6D2 109.5
C6G C6D1 H6D3 109.5
H6G1 C6D1 H6D3 137.9
H6D1 C6D1 H6D3 109.5
H6D2 C6D1 H6D3 109.5
C6G C6D2 H6D4 109.5
C6G C6D2 H6D5 109.5
H6D4 C6D2 H6D5 109.5
C6G C6D2 H6D6 109.5
H6D4 C6D2 H6D6 109.5
H6D5 C6D2 H6D6 109.5
C6G C6D3 H6D7 109.5
C6G C6D3 H6D8 109.5
H6D7 C6D3 H6D8 109.5
C6G C6D3 H6D9 109.5
H6D7 C6D3 H6D9 109.5
H6D8 C6D3 H6D9 109.5
C6G C6D4 H6DX 109.5
C6G C6D4 H6DY 109.5
H6DX C6D4 H6DY 109.5
C6G C6D4 H6DZ 109.5
H6DX C6D4 H6DZ 109.5
H6DY C6D4 H6DZ 109.5
C2 N3 C3A 122.5(3)
C2 N3 H3 121(3)
C3A N3 H3 116(3)
C1 N2 C2G 124.9(3)
C1 N2 H2 119(2)
C2G N2 H2 117(2)
C7 N8 C8A 120.1(3)
C7 N8 H8 123(2)
C8A N8 H8 115(2)
C3 N4 C4A 118.6(3)
C3 N4 C4D 128.7(3)
C4A N4 C4D 111.8(3)
O1 C1 N2 124.4(3)
O1 C1 C1A 120.3(3)
N2 C1 C1A 115.3(3)
C5 N6 C6A 122.0(3)
C5 N6 H6 127(2)
C6A N6 H6 110(2)
O6 C6 N7 122.6(3)
O6 C6 C6A 121.3(3)
N7 C6 C6A 116.1(3)
C6 N7 C7G 120.8(3)
C6 N7 H7 112(3)
C7G N7 H7 127(3)
O2 C2 N3 123.4(3)
O2 C2 C2A 121.6(3)
N3 C2 C2A 115.0(3)
O7 C7 N8 122.4(3)
O7 C7 C7A 121.3(3)
N8 C7 C7A 116.3(3)
N3 C3A C3 106.8(3)
N3 C3A C3B 111.6(3)
C3 C3A C3B 110.6(3)
N3 C3A H3A 104(3)
C3 C3A H3A 108(2)
C3B C3A H3A 115(3)
N8 C8A C8 111.7(5)
N8 C8A C8B 109.7(4)
C8 C8A C8B 112.5(5)
N8 C8A H8A 117(4)
C8 C8A H8A 104(4)
C8B C8A H8A 101(4)
N6 C6A C6 110.3(3)
N6 C6A C6B 108.0(3)
C6 C6A C6B 110.3(3)
N6 C6A H6A 113(3)
C6 C6A H6A 108(3)
C6B C6A H6A 107(3)
N7 C7G C7D 111.8(3)
N7 C7G C7B 109.6(3)
C7D C7G C7B 114.1(3)
N7 C7G H7G 106(2)
C7D C7G H7G 104(2)
C7B C7G H7G 111(2)
N1 C1A C1 107.8(3)
N1 C1A C1B 111.4(4)
C1 C1A C1B 109.2(4)
N1 C1A H1A 110(2)
C1 C1A H1A 105(2)
C1B C1A H1A 113(2)
C2B C2A C2 115.1(3)
C2B C2A H2A1 109(3)
C2 C2A H2A1 113(3)
C2B C2A H2A2 108(3)
C2 C2A H2A2 105(2)
H2A1 C2A H2A2 107(4)
O4 C4 N5 121.8(4)
O4 C4 C4A 120.9(4)
N5 C4 C4A 117.2(4)
C2E2 C2D C2E1 112.2(4)
C2E2 C2D C2G 110.2(4)
C2E1 C2D C2G 112.6(3)
C2E2 C2D H2D 109(3)
C2E1 C2D H2D 107(3)
C2G C2D H2D 105(3)
C0 O C4T 121.0(4)
N2 C2G C2D 111.1(3)
N2 C2G C2B 108.8(3)
C2D C2G C2B 113.3(3)
N2 C2G H2G 107(2)
C2D C2G H2G 104(2)
C2B C2G H2G 113(2)
C4 N5 C5A 120.9(5)
C4 N5 H5 117(3)
C5A N5 H5 121(3)
C2A C2B C2G 112.0(3)
C2A C2B H2B1 112(3)
C2G C2B H2B1 110(3)
C2A C2B H2B2 112(3)
C2G C2B H2B2 107(3)
H2B1 C2B H2B2 103(4)
O3 C3 N4 120.8(3)
O3 C3 C3A 119.5(3)
N4 C3 C3A 119.7(3)
C7A C7B C7G 113.2(3)
C7A C7B H7B1 109(3)
C7G C7B H7B1 109(2)
C7A C7B H7B2 106(3)
C7G C7B H7B2 112(3)
H7B1 C7B H7B2 107(3)
N4 C4A C4 108.5(3)
N4 C4A C4B 103.9(3)
C4 C4A C4B 112.8(4)
N4 C4A H4A 108(3)
C4 C4A H4A 115(3)
C4B C4A H4A 108(3)
O0 C0 N1 124.8(4)
O0 C0 O 126.5(4)
N1 C0 O 108.7(4)
O5 C5 N6 123.8(3)
O5 C5 C5A 119.8(4)
N6 C5 C5A 116.3(4)
C3G1 C3B C3A 113.9(4)
C3G1 C3B C3G2 111.5(6)
C3A C3B C3G2 110.7(4)
C3G1 C3B H3B 113(3)
C3A C3B H3B 101(4)
C3G2 C3B H3B 106(4)
C0 N1 C1A 120.9(4)
C0 N1 H1 125(5)
C1A N1 H1 114(4)
C7B C7A C7 111.2(3)
C7B C7A H7A1 106(3)
C7 C7A H7A1 109(3)
C7B C7A H7A2 109(3)
C7 C7A H7A2 105(3)
H7A1 C7A H7A2 116(5)
C8A C8B C8G2 110.5(5)
C8A C8B C8G1 109.2(5)
C8G2 C8B C8G1 112.6(7)
C8A C8B H8B 101(4)
C8G2 C8B H8B 105(4)
C8G1 C8B H8B 117(4)
C6A C6B C6G 117.2(3)
C6A C6B H6B1 116(3)
C6G C6B H6B1 102(3)
C6A C6B H6B2 104(3)
C6G C6B H6B2 110(3)
H6B1 C6B H6B2 108(4)
C7E1 C7D C7E2 112.1(5)
C7E1 C7D C7G 111.9(4)
C7E2 C7D C7G 112.7(4)
C7E1 C7D H7D 111(3)
C7E2 C7D H7D 107(3)
C7G C7D H7D 101(3)
N5 C5A C5 116.6(3)
N5 C5A H5A1 108.1
C5 C5A H5A1 108.1
N5 C5A H5A2 108.1
C5 C5A H5A2 108.1
H5A1 C5A H5A2 107.3
C2D C2E1 H2E1 109.5
C2D C2E1 H2E2 109.5
H2E1 C2E1 H2E2 109.5
C2D C2E1 H2E3 109.5
H2E1 C2E1 H2E3 109.5
H2E2 C2E1 H2E3 109.5
C7D C7E1 H7E1 109.5
C7D C7E1 H7E2 109.5
H7E1 C7E1 H7E2 109.5
C7D C7E1 H7E3 109.5
H7E1 C7E1 H7E3 109.5
H7E2 C7E1 H7E3 109.5
C3B C3G1 H3G1 109.5
C3B C3G1 H3G2 109.5
H3G1 C3G1 H3G2 109.5
C3B C3G1 H3G3 109.5
H3G1 C3G1 H3G3 109.5
H3G2 C3G1 H3G3 109.5
C7D C7E2 H7E4 109.5
C7D C7E2 H7E5 109.5
H7E4 C7E2 H7E5 109.5
C7D C7E2 H7E6 109.5
H7E4 C7E2 H7E6 109.5
H7E5 C7E2 H7E6 109.5
C2D C2E2 H2E4 109.5
C2D C2E2 H2E5 109.5
H2E4 C2E2 H2E5 109.5
C2D C2E2 H2E6 109.5
H2E4 C2E2 H2E6 109.5
H2E5 C2E2 H2E6 109.5
C1B C1G C1D2 111.0(8)
C1B C1G C1D1 110.8(6)
C1D2 C1G C1D1 110.9(7)
C1B C1G H1G 108.0
C1D2 C1G H1G 108.0
C1D1 C1G H1G 108.0
C1G C1B C1A 116.1(5)
C1G C1B H1B1 108.3
C1A C1B H1B1 108.3
C1G C1B H1B2 108.3
C1A C1B H1B2 108.3
H1B1 C1B H1B2 107.4
O C4T C3T 109.5(7)
O C4T C1T 103.0(5)
C3T C4T C1T 113.8(10)
O C4T C2T 108.8(7)
C3T C4T C2T 114.7(9)
C1T C4T C2T 106.4(9)
C8B C8G2 H8G1 109.5
C8B C8G2 H8G2 109.5
H8G1 C8G2 H8G2 109.5
C8B C8G2 H8G3 109.5
H8G1 C8G2 H8G3 109.5
H8G2 C8G2 H8G3 109.5
C4T C1T H1T1 109.5
C4T C1T H1T2 109.5
H1T1 C1T H1T2 109.5
C4T C1T H1T3 109.5
H1T1 C1T H1T3 109.5
H1T2 C1T H1T3 109.5
C1G C1D1 H1D1 109.5
C1G C1D1 H1D2 109.5
H1D1 C1D1 H1D2 109.5
C1G C1D1 H1D3 109.5
H1D1 C1D1 H1D3 109.5
H1D2 C1D1 H1D3 109.5
C8B C8G1 H8G4 109.5
C8B C8G1 H8G5 109.5
H8G4 C8G1 H8G5 109.5
C8B C8G1 H8G6 109.5
H8G4 C8G1 H8G6 109.5
H8G5 C8G1 H8G6 109.5
C3B C3G2 H3G4 109.5
C3B C3G2 H3G5 109.5
H3G4 C3G2 H3G5 109.5
C3B C3G2 H3G6 109.5
H3G4 C3G2 H3G6 109.5
H3G5 C3G2 H3G6 109.5
C8 O9 C9 116.5(11)
O8 C8 O9 123.8(10)
O8 C8 C8A 123.5(10)
O9 C8 C8A 112.7(6)
C4T C2T H2T1 109.5
C4T C2T H2T2 109.5
H2T1 C2T H2T2 109.5
C4T C2T H2T3 109.5
H2T1 C2T H2T3 109.5
H2T2 C2T H2T3 109.5
C4T C3T H3T1 109.5
C4T C3T H3T2 109.5
H3T1 C3T H3T2 109.5
C4T C3T H3T3 109.5
H3T1 C3T H3T3 109.5
H3T2 C3T H3T3 109.5
C1G C1D2 H1D4 109.5
C1G C1D2 H1D5 109.5
H1D4 C1D2 H1D5 109.5
C1G C1D2 H1D6 109.5
H1D4 C1D2 H1D6 109.5
H1D5 C1D2 H1D6 109.5
O9 C9 H9A 109.5
O9 C9 H9B 109.5
H9A C9 H9B 109.5
O9 C9 H9C 109.5
H9A C9 H9C 109.5
H9B C9 H9C 109.5

loop_
_geom_bond_atom_site_label_1
_geom_bond_atom_site_label_2
_geom_bond_distance
C4B C4G1 1.516(9)
C4B C4G 1.527(9)
C4B C4A 1.531(6)
C4B H4B1 0.9700
C4B H4B2 0.9700
C4B H4B3 0.9700
C4B H4B4 0.9700
C4D N4 1.486(6)
C4D C4G 1.535(7)
C4D C4G1 1.545(9)
C4D H4D1 0.9700
C4D H4D2 0.9700
C4D H4D3 0.9700
C4D H4D4 0.9700
C4G H4B4 1.5372
C4G H4D4 1.5295
C4G H4G1 0.9700
C4G H4G2 0.9700
C4G1 H4G3 0.9700
C4G1 H4G4 0.9700
C6G C6D4 1.441(10)
C6G C6D1 1.450(9)
C6G C6D3 1.513(10)
C6G C6D2 1.514(9)
C6G C6B 1.534(5)
C6G H6G 0.9800
C6G H6G1 0.9800
C6D1 H6G1 1.0293
C6D1 H6D1 0.9600
C6D1 H6D2 0.9600
C6D1 H6D3 0.9600
C6D2 H6D4 0.9600
C6D2 H6D5 0.9600
C6D2 H6D6 0.9600
C6D3 H6D7 0.9600
C6D3 H6D8 0.9600
C6D3 H6D9 0.9600
C6D4 H6DX 0.9600
C6D4 H6DY 0.9600
C6D4 H6DZ 0.9600
O2 C2 1.223(4)
O6 C6 1.228(4)
N3 C2 1.334(4)
N3 C3A 1.457(4)
N3 H3 0.88(2)
O3 C3 1.221(4)
N2 C1 1.323(5)
N2 C2G 1.468(4)
N2 H2 0.842(18)
N8 C7 1.329(4)
N8 C8A 1.464(5)
N8 H8 0.853(19)
O1 C1 1.231(4)
N4 C3 1.331(4)
N4 C4A 1.469(5)
C1 C1A 1.520(5)
O7 C7 1.212(4)
N6 C5 1.339(5)
N6 C6A 1.461(4)
N6 H6 0.837(19)
C6 N7 1.330(4)
C6 C6A 1.517(5)
N7 C7G 1.465(5)
N7 H7 0.88(2)
C2 C2A 1.523(4)
C7 C7A 1.518(5)
C3A C3 1.533(4)
C3A C3B 1.536(6)
C3A H3A 0.90(4)
O4 C4 1.221(6)
C8A C8 1.482(11)
C8A C8B 1.534(6)
C8A H8A 0.99(2)
C6A C6B 1.531(6)
C6A H6A 0.99(5)
C7G C7D 1.529(5)
C7G C7B 1.534(4)
C7G H7G 0.90(4)
C1A N1 1.442(5)
C1A C1B 1.537(7)
C1A H1A 0.93(4)
C2A C2B 1.506(5)
C2A H2A1 1.04(5)
C2A H2A2 1.05(5)
C4 N5 1.337(5)
C4 C4A 1.511(6)
C2D C2E2 1.511(6)
C2D C2E1 1.522(7)
C2D C2G 1.541(6)
C2D H2D 0.94(5)
O C0 1.350(6)
O C4T 1.461(6)
C2G C2B 1.541(4)
C2G H2G 1.00(4)
N5 C5A 1.438(6)
N5 H5 0.87(2)
C2B H2B1 0.95(5)
C2B H2B2 0.97(5)
C7B C7A 1.517(5)
C7B H7B1 0.95(4)
C7B H7B2 1.01(5)
C4A H4A 1.00(2)
C0 O0 1.184(5)
C0 N1 1.345(5)
C5 O5 1.224(6)
C5 C5A 1.526(5)
C3B C3G1 1.475(9)
C3B C3G2 1.529(7)
C3B H3B 0.89(6)
N1 H1 0.86(2)
C7A H7A1 0.99(2)
C7A H7A2 0.97(2)
C8B C8G2 1.541(8)
C8B C8G1 1.541(12)
C8B H8B 1.15(7)
C6B H6B1 0.95(2)
C6B H6B2 0.99(6)
C7D C7E1 1.509(8)
C7D C7E2 1.517(6)
C7D H7D 0.93(5)
C5A H5A1 0.9700
C5A H5A2 0.9700
C2E1 H2E1 0.9600
C2E1 H2E2 0.9600
C2E1 H2E3 0.9600
C7E1 H7E1 0.9600
C7E1 H7E2 0.9600
C7E1 H7E3 0.9600
C3G1 H3G1 0.9600
C3G1 H3G2 0.9600
C3G1 H3G3 0.9600
C7E2 H7E4 0.9600
C7E2 H7E5 0.9600
C7E2 H7E6 0.9600
C2E2 H2E4 0.9600
C2E2 H2E5 0.9600
C2E2 H2E6 0.9600
C1G C1B 1.455(9)
C1G C1D2 1.520(11)
C1G C1D1 1.609(11)
C1G H1G 0.9800
C1B H1B1 0.9700
C1B H1B2 0.9700
C4T C3T 1.507(15)
C4T C1T 1.501(10)
C4T C2T 1.501(16)
C8G2 H8G1 0.9600
C8G2 H8G2 0.9600
C8G2 H8G3 0.9600
C1T H1T1 0.9600
C1T H1T2 0.9600
C1T H1T3 0.9600
C1D1 H1D1 0.9600
C1D1 H1D2 0.9600
C1D1 H1D3 0.9600
C8G1 H8G4 0.9600
C8G1 H8G5 0.9600
C8G1 H8G6 0.9600
C3G2 H3G4 0.9600
C3G2 H3G5 0.9600
C3G2 H3G6 0.9600
O9 C8 1.310(11)
O9 C9 1.456(14)
C8 O8 1.199(9)
C2T H2T1 0.9600
C2T H2T2 0.9600
C2T H2T3 0.9600
C3T H3T1 0.9600
C3T H3T2 0.9600
C3T H3T3 0.9600
C1D2 H1D4 0.9600
C1D2 H1D5 0.9600
C1D2 H1D6 0.9600
C9 H9A 0.9600
C9 H9B 0.9600
C9 H9C 0.9600

loop_
_geom_torsion_atom_site_label_1
_geom_torsion_atom_site_label_2
_geom_torsion_atom_site_label_3
_geom_torsion_atom_site_label_4
_geom_torsion
C4G1 C4B C4G C4D -60.4(8)
C4A C4B C4G C4D 39.4(8)
N4 C4D C4G C4B -33.3(9)
C4G1 C4D C4G C4B 59.5(8)
C4G C4B C4G1 C4D 59.8(9)
C4A C4B C4G1 C4D -32.4(16)
N4 C4D C4G1 C4B 36.2(15)
C4G C4D C4G1 C4B -60.3(8)
C4G C4D N4 C3 -153.7(7)
C4G1 C4D N4 C3 162.6(10)
C4G C4D N4 C4A 15.2(8)
C4G1 C4D N4 C4A -28.5(10)
C2G N2 C1 O1 -4.2(6)
C2G N2 C1 C1A 172.5(3)
O6 C6 N7 C7G -1.5(5)
C6A C6 N7 C7G 176.2(3)
C3A N3 C2 O2 7.8(6)
C3A N3 C2 C2A -170.0(3)
C8A N8 C7 O7 -3.6(7)
C8A N8 C7 C7A 176.7(4)
C2 N3 C3A C3 -167.1(3)
C2 N3 C3A C3B 72.0(5)
C7 N8 C8A C8 -67.4(7)
C7 N8 C8A C8B 167.1(5)
C5 N6 C6A C6 -78.3(4)
C5 N6 C6A C6B 161.0(4)
O6 C6 C6A N6 -47.8(4)
N7 C6 C6A N6 134.5(3)
O6 C6 C6A C6B 71.5(4)
N7 C6 C6A C6B -106.2(3)
C6 N7 C7G C7D 86.3(4)
C6 N7 C7G C7B -146.1(3)
O1 C1 C1A N1 -38.4(5)
N2 C1 C1A N1 144.7(4)
O1 C1 C1A C1B 82.7(5)
N2 C1 C1A C1B -94.2(4)
O2 C2 C2A C2B 39.3(5)
N3 C2 C2A C2B -142.8(3)
C1 N2 C2G C2D 105.9(4)
C1 N2 C2G C2B -128.8(3)
C2E2 C2D C2G N2 -66.3(4)
C2E1 C2D C2G N2 59.8(4)
C2E2 C2D C2G C2B 170.9(4)
C2E1 C2D C2G C2B -63.0(4)
O4 C4 N5 C5A -5.3(5)
C4A C4 N5 C5A 174.5(3)
C2 C2A C2B C2G -166.2(3)
N2 C2G C2B C2A 71.8(4)
C2D C2G C2B C2A -164.1(3)
C4A N4 C3 O3 1.9(6)
C4D N4 C3 O3 170.1(6)
C4A N4 C3 C3A 179.6(4)
C4D N4 C3 C3A -12.2(8)
N3 C3A C3 O3 -40.6(4)
C3B C3A C3 O3 81.0(4)
N3 C3A C3 N4 141.7(3)
C3B C3A C3 N4 -96.7(4)
N7 C7G C7B C7A 63.0(4)
C7D C7G C7B C7A -170.7(3)
C3 N4 C4A C4 58.9(5)
C4D N4 C4A C4 -111.2(5)
C3 N4 C4A C4B 179.1(5)
C4D N4 C4A C4B 9.0(7)
O4 C4 C4A N4 41.5(5)
N5 C4 C4A N4 -138.3(3)
O4 C4 C4A C4B -73.1(5)
N5 C4 C4A C4B 107.1(5)
C4G1 C4B C4A N4 15.1(12)
C4G C4B C4A N4 -29.7(7)
C4G1 C4B C4A C4 132.4(11)
C4G C4B C4A C4 87.6(6)
C4T O C0 O0 -3.9(11)
C4T O C0 N1 179.4(7)
C6A N6 C5 O5 -2.2(7)
C6A N6 C5 C5A -178.0(4)
N3 C3A C3B C3G1 61.3(5)
C3 C3A C3B C3G1 -57.5(5)
N3 C3A C3B C3G2 -172.2(4)
C3 C3A C3B C3G2 69.1(5)
O0 C0 N1 C1A 7.9(10)
O C0 N1 C1A -175.3(5)
C1 C1A N1 C0 -156.3(5)
C1B C1A N1 C0 84.0(6)
C7G C7B C7A C7 -179.9(3)
O7 C7 C7A C7B 54.3(5)
N8 C7 C7A C7B -125.9(4)
N8 C8A C8B C8G2 173.2(7)
C8 C8A C8B C8G2 48.2(9)
N8 C8A C8B C8G1 -62.5(6)
C8 C8A C8B C8G1 172.5(6)
N6 C6A C6B C6G 177.6(4)
C6 C6A C6B C6G 56.9(5)
C6D4 C6G C6B C6A 63.7(11)
C6D1 C6G C6B C6A -92.1(7)
C6D3 C6G C6B C6A -152.9(10)
C6D2 C6G C6B C6A 128.4(7)
N7 C7G C7D C7E1 -155.9(4)
C7B C7G C7D C7E1 78.9(4)
N7 C7G C7D C7E2 76.7(4)
C7B C7G C7D C7E2 -48.5(5)
C4 N5 C5A C5 -83.2(6)
O5 C5 C5A N5 176.1(5)
N6 C5 C5A N5 -7.9(7)
C1D2 C1G C1B C1A -158.0(7)
C1D1 C1G C1B C1A 78.4(7)
N1 C1A C1B C1G -154.1(5)
C1 C1A C1B C1G 87.0(6)
C0 O C4T C3T -58.8(11)
C0 O C4T C1T 179.8(8)
C0 O C4T C2T 67.3(9)
C9 O9 C8 O8 -2.6(14)
C9 O9 C8 C8A 178.5(9)
N8 C8A C8 O8 141.8(8)
C8B C8A C8 O8 -94.2(10)
N8 C8A C8 O9 -39.2(8)
C8B C8A C8 O9 84.7(7)
